data_1519779
loop_
_publ_author_name
'Devillanova, Francesco'
'Aragoni, Carla'
'Arca, Massimiliano'
'Male, Louise'
'Harrington, Ross'
'Clegg, Bill'
'Huth, Susanne L.'
'Hursthouse, Michael B.'

_publ_section_title
;
 C40H52N1Ni1S4
;
_journal_name_full 'Crystal Structure Report Archive'
_journal_page_first 232
_journal_year 2006
_chemical_formula_sum 'C40 H52 N Ni S4'
_chemical_formula_weight 733.78
_space_group_IT_number 19
_symmetry_cell_setting orthorhombic
_symmetry_space_group_name_Hall 'P 2ac 2ab'
_symmetry_space_group_name_H-M 'P 21 21 21'
_atom_sites_solution_hydrogens geom
_atom_sites_solution_primary direct
_atom_sites_solution_secondary difmap
_cell_angle_alpha 90.00
_cell_angle_beta 90.00
_cell_angle_gamma 90.00
_cell_formula_units_Z 4
_cell_length_a 12.113(5)
_cell_length_b 16.307(6)
_cell_length_c 19.257(8)
_cell_measurement_reflns_used 944
_cell_measurement_temperature 120(2)
_cell_measurement_theta_max 24.96
_cell_measurement_theta_min 2.62
_cell_volume 3804(3)
_computing_cell_refinement 'Bruker SAINT'
_computing_data_collection 'Bruker APEX2'
_computing_data_reduction 'Bruker SAINT'
_computing_structure_refinement 'SHELXL-97 (Sheldrick, 1997)'
_computing_structure_solution 'SHELXS-97 (Sheldrick, 1997)'
_diffrn_ambient_temperature 120(2)
_diffrn_measured_fraction_theta_full 0.994
_diffrn_measured_fraction_theta_max 0.994
_diffrn_measurement_device_type 'Bruker SMART APEX2 CCD diffractometer'
_diffrn_measurement_method 'fine-slice \w scans'
_diffrn_radiation_monochromator 'silicon 111'
_diffrn_radiation_source 'Daresbury SRS station 9.8'
_diffrn_radiation_type synchrotron
_diffrn_radiation_wavelength 0.69050
_diffrn_reflns_av_R_equivalents 0.0821
_diffrn_reflns_av_sigmaI/netI 0.0976
_diffrn_reflns_limit_h_max 15
_diffrn_reflns_limit_h_min -15
_diffrn_reflns_limit_k_max 20
_diffrn_reflns_limit_k_min -18
_diffrn_reflns_limit_l_max 24
_diffrn_reflns_limit_l_min -22
_diffrn_reflns_number 21880
_diffrn_reflns_theta_full 25.56
_diffrn_reflns_theta_max 25.56
_diffrn_reflns_theta_min 2.28
_diffrn_standards_decay_% 5
_diffrn_standards_number 0
_exptl_absorpt_coefficient_mu 0.758
_exptl_absorpt_correction_T_max 0.9850
_exptl_absorpt_correction_T_min 0.8948
_exptl_absorpt_correction_type multi-scan
_exptl_absorpt_process_details 'Bruker SADABS'
_exptl_crystal_colour red
_exptl_crystal_density_diffrn 1.281
_exptl_crystal_density_method 'not measured'
_exptl_crystal_description needle
_exptl_crystal_F_000 1564
_exptl_crystal_size_max 0.15
_exptl_crystal_size_mid 0.02
_exptl_crystal_size_min 0.02
_refine_diff_density_max 0.360
_refine_diff_density_min -0.421
_refine_diff_density_rms 0.074
_refine_ls_abs_structure_details 'Flack H D (1983), Acta Cryst. A39, 876-881'
_refine_ls_abs_structure_Flack 0.009(16)
_refine_ls_extinction_coef 0.0101(11)
_refine_ls_extinction_expression Fc^*^=kFc[1+0.001xFc^2^\l^3^/sin(2\q)]^-1/4^
_refine_ls_extinction_method SHELXL
_refine_ls_goodness_of_fit_ref 0.986
_refine_ls_hydrogen_treatment constr
_refine_ls_matrix_type full
_refine_ls_number_parameters 420
_refine_ls_number_reflns 7715
_refine_ls_number_restraints 0
_refine_ls_restrained_S_all 0.986
_refine_ls_R_factor_all 0.0679
_refine_ls_R_factor_gt 0.0529
_refine_ls_shift/su_max 0.001
_refine_ls_shift/su_mean 0.000
_refine_ls_structure_factor_coef Fsqd
_refine_ls_weighting_details 'calc w=1/[\s^2^(Fo^2^)+(0.0590P)^2^+0.0000P] where P=(Fo^2^+2Fc^2^)/3'
_refine_ls_weighting_scheme calc
_refine_ls_wR_factor_gt 0.1220
_refine_ls_wR_factor_ref 0.1317
_reflns_number_gt 6360
_reflns_number_total 7715
_reflns_threshold_expression >2sigma(I)
_cod_data_source_file eCrystal-232.cif
_cod_data_source_block 2006slh0986
_cod_depositor_comments
;
Citation :
Devillanova, Francesco and Aragoni, Carla and Arca, Massimiliano and 
Male, Louise and Harrington, Ross and Clegg, Bill and Huth, Susanne L. and 
Hursthouse, Michael B. (2006) 
University of Southampton, Crystal Structure Report Archive. 
(doi:10.5258/ecrystals/232)

More at:
http://ecrystals.chem.soton.ac.uk/232/

The following automatic conversions were performed:

'_symmetry_cell_setting' value 'Orthorhombic' changed to
'orthorhombic' according to the built-in table from CIF Core
dictionary named 'cif_core.dic' version 2.4.1 from 2010-06-29.

Automatic conversion script
Id: cif_fix_values 3392 2015-05-12 13:50:21Z andrius 
;
_cod_original_sg_symbol_H-M P2(1)2(1)2(1)
_cod_database_code 1519779

loop_
_symmetry_equiv_pos_as_xyz
'x, y, z'
'-x+1/2, -y, z+1/2'
'x+1/2, -y+1/2, -z'
'-x, y+1/2, -z+1/2'

loop_
_atom_site_label
_atom_site_type_symbol
_atom_site_fract_x
_atom_site_fract_y
_atom_site_fract_z
_atom_site_U_iso_or_equiv
_atom_site_adp_type
_atom_site_occupancy
_atom_site_symmetry_multiplicity
_atom_site_calc_flag
_atom_site_refinement_flags
_atom_site_disorder_assembly
_atom_site_disorder_group
C1 C 0.2226(3) -0.2087(3) 0.6605(2) 0.0308(10) Uani 1 1 d . . .
H1 H 0.2278 -0.2650 0.6728 0.037 Uiso 1 1 calc R . .
C2 C 0.3132(3) -0.1600(3) 0.6674(2) 0.0296(9) Uani 1 1 d . . .
C3 C 0.4209(4) -0.1911(3) 0.6920(2) 0.0309(9) Uani 1 1 d . . .
C4 C 0.4273(4) -0.2617(3) 0.7367(2) 0.0332(10) Uani 1 1 d . . .
H4 H 0.3617 -0.2905 0.7482 0.040 Uiso 1 1 calc R . .
C5 C 0.5249(4) -0.2879(3) 0.7624(2) 0.0345(10) Uani 1 1 d . . .
H5 H 0.5266 -0.3346 0.7919 0.041 Uiso 1 1 calc R . .
C6 C 0.6252(4) -0.2466(2) 0.7462(2) 0.0315(9) Uani 1 1 d . . .
C7 C 0.7278(4) -0.2705(3) 0.7755(2) 0.0364(11) Uani 1 1 d . . .
H7 H 0.7313 -0.3167 0.8054 0.044 Uiso 1 1 calc R . .
C8 C 0.8221(4) -0.2271(3) 0.7607(2) 0.0363(10) Uani 1 1 d . . .
H8 H 0.8900 -0.2423 0.7817 0.044 Uiso 1 1 calc R . .
C9 C 0.8184(4) -0.1596(3) 0.7142(2) 0.0341(10) Uani 1 1 d . . .
H9 H 0.8843 -0.1311 0.7028 0.041 Uiso 1 1 calc R . .
C10 C 0.7205(3) -0.1357(3) 0.6859(2) 0.0329(10) Uani 1 1 d . . .
H10 H 0.7190 -0.0901 0.6553 0.039 Uiso 1 1 calc R . .
C11 C 0.6212(4) -0.1775(2) 0.7013(2) 0.0289(9) Uani 1 1 d . . .
C12 C 0.5181(3) -0.1523(3) 0.6753(2) 0.0287(9) Uani 1 1 d . . .
H12 H 0.5156 -0.1065 0.6449 0.034 Uiso 1 1 calc R . .
C13 C -0.0408(3) 0.0715(3) 0.5524(2) 0.0312(9) Uani 1 1 d . . .
H13 H -0.1096 0.0928 0.5370 0.037 Uiso 1 1 calc R . .
C14 C 0.0481(4) 0.1213(3) 0.5519(2) 0.0309(10) Uani 1 1 d . . .
C15 C 0.0467(3) 0.2073(3) 0.5288(2) 0.0284(9) Uani 1 1 d . . .
C16 C 0.1196(3) 0.2647(3) 0.5545(2) 0.0299(9) Uani 1 1 d . . .
H16 H 0.1734 0.2476 0.5873 0.036 Uiso 1 1 calc R . .
C17 C 0.1174(3) 0.3477(3) 0.5340(2) 0.0300(9) Uani 1 1 d . . .
C18 C 0.1920(3) 0.4068(3) 0.5613(2) 0.0324(10) Uani 1 1 d . . .
H18 H 0.2449 0.3907 0.5950 0.039 Uiso 1 1 calc R . .
C19 C 0.1884(4) 0.4864(3) 0.5394(3) 0.0390(11) Uani 1 1 d . . .
H19 H 0.2384 0.5253 0.5584 0.047 Uiso 1 1 calc R . .
C20 C 0.1111(4) 0.5116(3) 0.4888(3) 0.0423(12) Uani 1 1 d . . .
H20 H 0.1103 0.5668 0.4732 0.051 Uiso 1 1 calc R . .
C21 C 0.0376(4) 0.4563(3) 0.4622(3) 0.0387(11) Uani 1 1 d . . .
H21 H -0.0151 0.4738 0.4288 0.046 Uiso 1 1 calc R . .
C22 C 0.0388(4) 0.3735(3) 0.4839(2) 0.0312(10) Uani 1 1 d . . .
C23 C -0.0364(4) 0.3143(3) 0.4581(2) 0.0359(10) Uani 1 1 d . . .
H23 H -0.0906 0.3305 0.4252 0.043 Uiso 1 1 calc R . .
C24 C -0.0327(4) 0.2344(3) 0.4792(2) 0.0356(10) Uani 1 1 d . . .
H24 H -0.0840 0.1963 0.4605 0.043 Uiso 1 1 calc R . .
S1 S 0.09921(9) -0.17118(7) 0.63027(6) 0.0343(3) Uani 1 1 d . . .
S2 S 0.30042(8) -0.05721(6) 0.64618(6) 0.0298(2) Uani 1 1 d . . .
S3 S -0.03545(9) -0.02799(7) 0.57966(6) 0.0341(3) Uani 1 1 d . . .
S4 S 0.17187(8) 0.08028(7) 0.58289(6) 0.0300(2) Uani 1 1 d . . .
Ni1 Ni 0.13328(4) -0.04413(3) 0.61035(3) 0.02835(15) Uani 1 1 d . . .
C25 C 0.6643(4) 0.4185(3) 0.0680(2) 0.0336(10) Uani 1 1 d . . .
H25A H 0.6984 0.4462 0.0276 0.040 Uiso 1 1 calc R . .
H25B H 0.5834 0.4196 0.0610 0.040 Uiso 1 1 calc R . .
C26 C 0.7016(4) 0.3296(3) 0.0680(2) 0.0392(11) Uani 1 1 d . . .
H26A H 0.7827 0.3269 0.0619 0.047 Uiso 1 1 calc R . .
H26B H 0.6827 0.3038 0.1129 0.047 Uiso 1 1 calc R . .
C27 C 0.6452(5) 0.2838(3) 0.0093(3) 0.0454(12) Uani 1 1 d . . .
H27A H 0.6497 0.3172 -0.0335 0.054 Uiso 1 1 calc R . .
H27B H 0.5661 0.2768 0.0209 0.054 Uiso 1 1 calc R . .
C28 C 0.6956(5) 0.2000(3) -0.0048(3) 0.0527(14) Uani 1 1 d . . .
H28A H 0.7735 0.2064 -0.0174 0.079 Uiso 1 1 calc R . .
H28B H 0.6559 0.1735 -0.0430 0.079 Uiso 1 1 calc R . .
H28C H 0.6898 0.1660 0.0370 0.079 Uiso 1 1 calc R . .
C29 C 0.6241(3) 0.4372(3) 0.1942(2) 0.0307(9) Uani 1 1 d . . .
H29A H 0.6367 0.3775 0.1988 0.037 Uiso 1 1 calc R . .
H29B H 0.6531 0.4637 0.2367 0.037 Uiso 1 1 calc R . .
C30 C 0.5008(3) 0.4520(3) 0.1911(2) 0.0347(10) Uani 1 1 d . . .
H30A H 0.4721 0.4356 0.1451 0.042 Uiso 1 1 calc R . .
H30B H 0.4852 0.5111 0.1978 0.042 Uiso 1 1 calc R . .
C31 C 0.4437(3) 0.4023(3) 0.2479(3) 0.0354(10) Uani 1 1 d . . .
H31A H 0.4526 0.3431 0.2378 0.042 Uiso 1 1 calc R . .
H31B H 0.4798 0.4137 0.2930 0.042 Uiso 1 1 calc R . .
C32 C 0.3218(4) 0.4221(3) 0.2535(3) 0.0420(11) Uani 1 1 d . . .
H32A H 0.3126 0.4792 0.2683 0.063 Uiso 1 1 calc R . .
H32B H 0.2873 0.3857 0.2877 0.063 Uiso 1 1 calc R . .
H32C H 0.2865 0.4142 0.2082 0.063 Uiso 1 1 calc R . .
C33 C 0.6642(3) 0.5569(2) 0.1171(2) 0.0307(9) Uani 1 1 d . . .
H33A H 0.7089 0.5746 0.0767 0.037 Uiso 1 1 calc R . .
H33B H 0.5856 0.5607 0.1036 0.037 Uiso 1 1 calc R . .
C34 C 0.6845(4) 0.6155(3) 0.1756(2) 0.0363(10) Uani 1 1 d . . .
H34A H 0.7628 0.6121 0.1901 0.044 Uiso 1 1 calc R . .
H34B H 0.6381 0.6000 0.2159 0.044 Uiso 1 1 calc R . .
C35 C 0.6574(4) 0.7043(3) 0.1538(2) 0.0354(10) Uani 1 1 d . . .
H35A H 0.5834 0.7054 0.1318 0.043 Uiso 1 1 calc R . .
H35B H 0.6543 0.7392 0.1958 0.043 Uiso 1 1 calc R . .
C36 C 0.7410(4) 0.7403(3) 0.1034(3) 0.0422(11) Uani 1 1 d . . .
H36A H 0.8151 0.7365 0.1236 0.063 Uiso 1 1 calc R . .
H36B H 0.7230 0.7980 0.0946 0.063 Uiso 1 1 calc R . .
H36C H 0.7387 0.7097 0.0597 0.063 Uiso 1 1 calc R . .
C37 C 0.8123(3) 0.4580(3) 0.1528(2) 0.0303(9) Uani 1 1 d . . .
H37A H 0.8261 0.4898 0.1957 0.036 Uiso 1 1 calc R . .
H37B H 0.8261 0.3995 0.1634 0.036 Uiso 1 1 calc R . .
C38 C 0.8939(4) 0.4855(3) 0.0976(2) 0.0383(11) Uani 1 1 d . . .
H38A H 0.8833 0.5446 0.0879 0.046 Uiso 1 1 calc R . .
H38B H 0.8805 0.4548 0.0541 0.046 Uiso 1 1 calc R . .
C39 C 1.0130(3) 0.4705(3) 0.1223(3) 0.0394(11) Uani 1 1 d . . .
H39A H 1.0202 0.4127 0.1375 0.047 Uiso 1 1 calc R . .
H39B H 1.0640 0.4790 0.0828 0.047 Uiso 1 1 calc R . .
C40 C 1.0467(4) 0.5260(4) 0.1813(3) 0.0566(15) Uani 1 1 d . . .
H40A H 1.0345 0.5832 0.1679 0.085 Uiso 1 1 calc R . .
H40B H 1.1250 0.5176 0.1918 0.085 Uiso 1 1 calc R . .
H40C H 1.0023 0.5131 0.2225 0.085 Uiso 1 1 calc R . .
N1 N 0.6908(3) 0.4681(2) 0.13240(18) 0.0285(8) Uani 1 1 d . . .

loop_
_atom_site_aniso_label
_atom_site_aniso_U_11
_atom_site_aniso_U_22
_atom_site_aniso_U_33
_atom_site_aniso_U_23
_atom_site_aniso_U_13
_atom_site_aniso_U_12
C1 0.034(2) 0.033(2) 0.026(2) 0.0021(18) 0.0001(18) -0.0030(18)
C2 0.032(2) 0.032(2) 0.025(2) -0.0027(18) 0.0013(17) -0.0029(18)
C3 0.037(2) 0.030(2) 0.026(2) -0.0008(18) 0.0022(18) 0.0015(18)
C4 0.035(2) 0.040(2) 0.024(2) 0.0049(19) -0.0016(18) -0.0058(19)
C5 0.044(3) 0.028(2) 0.031(3) 0.0059(19) -0.003(2) 0.0011(19)
C6 0.040(2) 0.030(2) 0.025(2) -0.0031(18) -0.0002(19) 0.0038(19)
C7 0.046(3) 0.034(2) 0.029(2) -0.003(2) -0.006(2) 0.010(2)
C8 0.038(2) 0.042(3) 0.029(3) -0.004(2) 0.0002(19) 0.008(2)
C9 0.033(2) 0.038(2) 0.031(2) 0.002(2) 0.0006(19) 0.0036(19)
C10 0.032(2) 0.035(2) 0.031(3) 0.002(2) 0.0017(18) 0.0043(18)
C11 0.036(2) 0.030(2) 0.021(2) -0.0017(17) 0.0007(17) 0.0031(18)
C12 0.032(2) 0.032(2) 0.023(2) 0.0022(18) -0.0031(17) 0.0026(17)
C13 0.030(2) 0.036(2) 0.028(2) 0.0014(19) -0.0008(18) 0.0046(18)
C14 0.032(2) 0.039(3) 0.022(2) -0.0032(18) -0.0030(17) 0.0028(19)
C15 0.030(2) 0.031(2) 0.024(2) -0.0006(18) 0.0012(17) 0.0058(18)
C16 0.032(2) 0.037(2) 0.021(2) -0.0013(17) 0.0026(17) 0.0077(19)
C17 0.032(2) 0.033(2) 0.026(2) -0.0001(17) 0.0025(17) 0.0049(18)
C18 0.034(2) 0.034(2) 0.029(2) 0.0015(19) 0.0007(18) 0.0070(19)
C19 0.036(3) 0.039(3) 0.042(3) -0.001(2) 0.004(2) -0.001(2)
C20 0.044(3) 0.034(2) 0.049(3) 0.012(2) 0.006(2) 0.005(2)
C21 0.037(2) 0.043(3) 0.036(3) 0.012(2) 0.0018(19) 0.007(2)
C22 0.031(2) 0.037(3) 0.025(2) 0.0040(18) 0.0031(18) 0.0051(19)
C23 0.034(2) 0.044(3) 0.030(2) 0.007(2) -0.0050(19) 0.005(2)
C24 0.038(2) 0.042(3) 0.026(2) -0.001(2) -0.0032(19) 0.001(2)
S1 0.0318(5) 0.0329(6) 0.0381(6) 0.0007(5) -0.0007(5) -0.0032(4)
S2 0.0309(5) 0.0300(6) 0.0286(6) 0.0009(4) -0.0003(4) -0.0008(4)
S3 0.0317(5) 0.0357(6) 0.0349(6) 0.0005(5) -0.0015(5) -0.0035(4)
S4 0.0302(5) 0.0309(5) 0.0289(6) -0.0005(4) -0.0034(4) 0.0004(4)
Ni1 0.0303(3) 0.0299(3) 0.0248(3) -0.0014(2) -0.0003(2) -0.0012(2)
C25 0.040(2) 0.036(2) 0.025(2) -0.0023(19) 0.0011(18) 0.0008(19)
C26 0.055(3) 0.035(3) 0.028(3) -0.002(2) -0.005(2) 0.004(2)
C27 0.065(3) 0.043(3) 0.028(3) -0.008(2) 0.003(2) -0.009(2)
C28 0.089(4) 0.033(3) 0.036(3) 0.001(2) 0.003(3) -0.010(3)
C29 0.036(2) 0.031(2) 0.025(2) 0.0009(17) -0.0014(18) 0.0026(18)
C30 0.034(2) 0.039(2) 0.032(2) 0.001(2) 0.0033(18) 0.001(2)
C31 0.036(2) 0.030(2) 0.040(3) 0.002(2) 0.004(2) -0.0011(18)
C32 0.039(3) 0.034(2) 0.053(3) -0.007(2) 0.009(2) -0.003(2)
C33 0.033(2) 0.031(2) 0.029(2) 0.0060(19) 0.0002(17) -0.0005(17)
C34 0.040(3) 0.036(2) 0.033(3) 0.006(2) -0.002(2) 0.002(2)
C35 0.043(3) 0.031(2) 0.033(3) -0.0001(19) -0.005(2) 0.0028(19)
C36 0.051(3) 0.037(3) 0.038(3) 0.004(2) 0.002(2) -0.003(2)
C37 0.031(2) 0.037(2) 0.023(2) -0.0019(19) -0.0042(16) 0.0055(19)
C38 0.039(2) 0.045(3) 0.031(3) 0.007(2) 0.0000(19) -0.001(2)
C39 0.034(2) 0.048(3) 0.036(3) -0.006(2) 0.0048(19) 0.0043(19)
C40 0.039(3) 0.079(4) 0.052(3) -0.014(3) -0.002(2) -0.003(3)
N1 0.0333(18) 0.0292(19) 0.0229(18) 0.0044(15) -0.0002(14) 0.0003(14)

loop_
_atom_type_symbol
_atom_type_description
_atom_type_scat_dispersion_real
_atom_type_scat_dispersion_imag
_atom_type_scat_source
C C 0.0033 0.0016 'International Tables Vol C Tables 4.2.6.8 and 6.1.1.4'
H H 0.0000 0.0000 'International Tables Vol C Tables 4.2.6.8 and 6.1.1.4'
N N 0.0061 0.0033 'International Tables Vol C Tables 4.2.6.8 and 6.1.1.4'
S S 0.1246 0.1234 'International Tables Vol C Tables 4.2.6.8 and 6.1.1.4'
Ni Ni 0.3393 1.1124 'International Tables Vol C Tables 4.2.6.8 and 6.1.1.4'

loop_
_geom_angle_atom_site_label_1
_geom_angle_atom_site_label_2
_geom_angle_atom_site_label_3
_geom_angle
_geom_angle_site_symmetry_1
_geom_angle_site_symmetry_3
C2 C1 S1 121.8(3) . .
C2 C1 H1 119.1 . .
S1 C1 H1 119.1 . .
C1 C2 C3 122.9(4) . .
C1 C2 S2 118.0(3) . .
C3 C2 S2 119.1(3) . .
C12 C3 C4 117.5(4) . .
C12 C3 C2 121.6(4) . .
C4 C3 C2 120.9(4) . .
C5 C4 C3 121.3(4) . .
C5 C4 H4 119.4 . .
C3 C4 H4 119.4 . .
C4 C5 C6 121.1(4) . .
C4 C5 H5 119.4 . .
C6 C5 H5 119.4 . .
C7 C6 C11 119.3(4) . .
C7 C6 C5 122.1(4) . .
C11 C6 C5 118.6(4) . .
C8 C7 C6 120.3(4) . .
C8 C7 H7 119.8 . .
C6 C7 H7 119.8 . .
C7 C8 C9 120.2(4) . .
C7 C8 H8 119.9 . .
C9 C8 H8 119.9 . .
C10 C9 C8 120.1(4) . .
C10 C9 H9 119.9 . .
C8 C9 H9 119.9 . .
C9 C10 C11 121.3(4) . .
C9 C10 H10 119.3 . .
C11 C10 H10 119.3 . .
C12 C11 C10 122.8(4) . .
C12 C11 C6 118.6(4) . .
C10 C11 C6 118.7(4) . .
C3 C12 C11 122.9(4) . .
C3 C12 H12 118.5 . .
C11 C12 H12 118.5 . .
C14 C13 S3 123.0(3) . .
C14 C13 H13 118.5 . .
S3 C13 H13 118.5 . .
C13 C14 C15 124.5(4) . .
C13 C14 S4 116.9(3) . .
C15 C14 S4 118.6(3) . .
C16 C15 C24 117.5(4) . .
C16 C15 C14 122.0(4) . .
C24 C15 C14 120.4(4) . .
C15 C16 C17 122.6(4) . .
C15 C16 H16 118.7 . .
C17 C16 H16 118.7 . .
C16 C17 C22 119.1(4) . .
C16 C17 C18 122.4(4) . .
C22 C17 C18 118.5(4) . .
C19 C18 C17 120.7(4) . .
C19 C18 H18 119.6 . .
C17 C18 H18 119.6 . .
C18 C19 C20 120.7(4) . .
C18 C19 H19 119.7 . .
C20 C19 H19 119.7 . .
C21 C20 C19 119.9(4) . .
C21 C20 H20 120.0 . .
C19 C20 H20 120.0 . .
C20 C21 C22 120.9(4) . .
C20 C21 H21 119.6 . .
C22 C21 H21 119.6 . .
C21 C22 C23 122.8(4) . .
C21 C22 C17 119.4(4) . .
C23 C22 C17 117.9(4) . .
C24 C23 C22 121.7(4) . .
C24 C23 H23 119.2 . .
C22 C23 H23 119.2 . .
C23 C24 C15 121.1(4) . .
C23 C24 H24 119.4 . .
C15 C24 H24 119.4 . .
C1 S1 Ni1 103.73(15) . .
C2 S2 Ni1 104.82(14) . .
C13 S3 Ni1 103.76(15) . .
C14 S4 Ni1 105.03(16) . .
S3 Ni1 S1 89.11(5) . .
S3 Ni1 S4 91.35(5) . .
S1 Ni1 S4 175.70(5) . .
S3 Ni1 S2 177.00(5) . .
S1 Ni1 S2 91.60(5) . .
S4 Ni1 S2 88.15(5) . .
N1 C25 C26 116.6(4) . .
N1 C25 H25A 108.1 . .
C26 C25 H25A 108.1 . .
N1 C25 H25B 108.1 . .
C26 C25 H25B 108.1 . .
H25A C25 H25B 107.3 . .
C27 C26 C25 109.7(4) . .
C27 C26 H26A 109.7 . .
C25 C26 H26A 109.7 . .
C27 C26 H26B 109.7 . .
C25 C26 H26B 109.7 . .
H26A C26 H26B 108.2 . .
C26 C27 C28 113.2(4) . .
C26 C27 H27A 108.9 . .
C28 C27 H27A 108.9 . .
C26 C27 H27B 108.9 . .
C28 C27 H27B 108.9 . .
H27A C27 H27B 107.7 . .
C27 C28 H28A 109.5 . .
C27 C28 H28B 109.5 . .
H28A C28 H28B 109.5 . .
C27 C28 H28C 109.5 . .
H28A C28 H28C 109.5 . .
H28B C28 H28C 109.5 . .
C30 C29 N1 116.1(3) . .
C30 C29 H29A 108.3 . .
N1 C29 H29A 108.3 . .
C30 C29 H29B 108.3 . .
N1 C29 H29B 108.3 . .
H29A C29 H29B 107.4 . .
C29 C30 C31 109.5(4) . .
C29 C30 H30A 109.8 . .
C31 C30 H30A 109.8 . .
C29 C30 H30B 109.8 . .
C31 C30 H30B 109.8 . .
H30A C30 H30B 108.2 . .
C32 C31 C30 112.3(4) . .
C32 C31 H31A 109.1 . .
C30 C31 H31A 109.1 . .
C32 C31 H31B 109.1 . .
C30 C31 H31B 109.1 . .
H31A C31 H31B 107.9 . .
C31 C32 H32A 109.5 . .
C31 C32 H32B 109.5 . .
H32A C32 H32B 109.5 . .
C31 C32 H32C 109.5 . .
H32A C32 H32C 109.5 . .
H32B C32 H32C 109.5 . .
C34 C33 N1 115.5(3) . .
C34 C33 H33A 108.4 . .
N1 C33 H33A 108.4 . .
C34 C33 H33B 108.4 . .
N1 C33 H33B 108.4 . .
H33A C33 H33B 107.5 . .
C33 C34 C35 111.0(4) . .
C33 C34 H34A 109.4 . .
C35 C34 H34A 109.4 . .
C33 C34 H34B 109.4 . .
C35 C34 H34B 109.4 . .
H34A C34 H34B 108.0 . .
C36 C35 C34 113.2(4) . .
C36 C35 H35A 108.9 . .
C34 C35 H35A 108.9 . .
C36 C35 H35B 108.9 . .
C34 C35 H35B 108.9 . .
H35A C35 H35B 107.7 . .
C35 C36 H36A 109.5 . .
C35 C36 H36B 109.5 . .
H36A C36 H36B 109.5 . .
C35 C36 H36C 109.5 . .
H36A C36 H36C 109.5 . .
H36B C36 H36C 109.5 . .
C38 C37 N1 114.5(3) . .
C38 C37 H37A 108.6 . .
N1 C37 H37A 108.6 . .
C38 C37 H37B 108.6 . .
N1 C37 H37B 108.6 . .
H37A C37 H37B 107.6 . .
C37 C38 C39 110.3(4) . .
C37 C38 H38A 109.6 . .
C39 C38 H38A 109.6 . .
C37 C38 H38B 109.6 . .
C39 C38 H38B 109.6 . .
H38A C38 H38B 108.1 . .
C40 C39 C38 113.0(4) . .
C40 C39 H39A 109.0 . .
C38 C39 H39A 109.0 . .
C40 C39 H39B 109.0 . .
C38 C39 H39B 109.0 . .
H39A C39 H39B 107.8 . .
C39 C40 H40A 109.5 . .
C39 C40 H40B 109.5 . .
H40A C40 H40B 109.5 . .
C39 C40 H40C 109.5 . .
H40A C40 H40C 109.5 . .
H40B C40 H40C 109.5 . .
C33 N1 C25 107.9(3) . .
C33 N1 C29 110.8(3) . .
C25 N1 C29 110.5(3) . .
C33 N1 C37 110.9(3) . .
C25 N1 C37 110.8(3) . .
C29 N1 C37 105.9(3) . .

loop_
_geom_bond_atom_site_label_1
_geom_bond_atom_site_label_2
_geom_bond_distance
_geom_bond_site_symmetry_2
C1 C2 1.361(6) .
C1 S1 1.717(4) .
C1 H1 0.9500 .
C2 C3 1.477(6) .
C2 S2 1.733(4) .
C3 C12 1.375(6) .
C3 C4 1.439(6) .
C4 C5 1.351(6) .
C4 H4 0.9500 .
C5 C6 1.423(6) .
C5 H5 0.9500 .
C6 C7 1.419(6) .
C6 C11 1.423(6) .
C7 C8 1.373(6) .
C7 H7 0.9500 .
C8 C9 1.419(6) .
C8 H8 0.9500 .
C9 C10 1.361(6) .
C9 H9 0.9500 .
C10 C11 1.414(6) .
C10 H10 0.9500 .
C11 C12 1.406(6) .
C12 H12 0.9500 .
C13 C14 1.349(6) .
C13 S3 1.707(4) .
C13 H13 0.9500 .
C14 C15 1.471(6) .
C14 S4 1.747(4) .
C15 C16 1.378(6) .
C15 C24 1.426(6) .
C16 C17 1.410(6) .
C16 H16 0.9500 .
C17 C22 1.420(6) .
C17 C18 1.422(6) .
C18 C19 1.365(6) .
C18 H18 0.9500 .
C19 C20 1.412(7) .
C19 H19 0.9500 .
C20 C21 1.367(7) .
C20 H20 0.9500 .
C21 C22 1.414(6) .
C21 H21 0.9500 .
C22 C23 1.417(6) .
C23 C24 1.364(6) .
C23 H23 0.9500 .
C24 H24 0.9500 .
S1 Ni1 2.1470(14) .
S2 Ni1 2.1494(14) .
S3 Ni1 2.1438(14) .
S4 Ni1 2.1481(14) .
C25 N1 1.515(5) .
C25 C26 1.518(6) .
C25 H25A 0.9900 .
C25 H25B 0.9900 .
C26 C27 1.517(6) .
C26 H26A 0.9900 .
C26 H26B 0.9900 .
C27 C28 1.522(7) .
C27 H27A 0.9900 .
C27 H27B 0.9900 .
C28 H28A 0.9800 .
C28 H28B 0.9800 .
C28 H28C 0.9800 .
C29 C30 1.513(6) .
C29 N1 1.524(5) .
C29 H29A 0.9900 .
C29 H29B 0.9900 .
C30 C31 1.527(6) .
C30 H30A 0.9900 .
C30 H30B 0.9900 .
C31 C32 1.516(6) .
C31 H31A 0.9900 .
C31 H31B 0.9900 .
C32 H32A 0.9800 .
C32 H32B 0.9800 .
C32 H32C 0.9800 .
C33 C34 1.497(6) .
C33 N1 1.513(5) .
C33 H33A 0.9900 .
C33 H33B 0.9900 .
C34 C35 1.544(6) .
C34 H34A 0.9900 .
C34 H34B 0.9900 .
C35 C36 1.520(6) .
C35 H35A 0.9900 .
C35 H35B 0.9900 .
C36 H36A 0.9800 .
C36 H36B 0.9800 .
C36 H36C 0.9800 .
C37 C38 1.518(6) .
C37 N1 1.532(5) .
C37 H37A 0.9900 .
C37 H37B 0.9900 .
C38 C39 1.538(6) .
C38 H38A 0.9900 .
C38 H38B 0.9900 .
C39 C40 1.509(7) .
C39 H39A 0.9900 .
C39 H39B 0.9900 .
C40 H40A 0.9800 .
C40 H40B 0.9800 .
C40 H40C 0.9800 .
